data_2012343
loop_
_publ_author_name
'Davis, Matthew J.'
'Smith, Mark D.'
'zur Loye, Hans-Conrad'

_publ_section_title
;
 Ca~4~IrO~6~, Ca~3~MgIrO~6~ and Ca~3~ZnIrO~6~
;
_journal_issue 11
_journal_name_full 'Acta Crystallographica Section C'
_journal_page_first 1234
_journal_page_last 1236
_journal_paper_doi 10.1107/S0108270101013282
_journal_volume 57
_journal_year 2001
_chemical_formula_iupac 'Ca4 Ir O6'
_chemical_formula_moiety 'Ca4 Ir O6'
_chemical_formula_sum 'Ca4 Ir O6'
_chemical_formula_weight 448.52
_chemical_name_systematic
;
Tetracalcium iridium hexaoxide
;
_space_group_IT_number 167
_symmetry_cell_setting trigonal
_symmetry_space_group_name_Hall '-R 3 2"c'
_symmetry_space_group_name_H-M 'R -3 c :H'
_audit_creation_method SHELXL97
_cell_angle_alpha 90
_cell_angle_beta 90
_cell_angle_gamma 120
_cell_formula_units_Z 6
_cell_length_a 9.3030(5)
_cell_length_b 9.3030(5)
_cell_length_c 11.0864(8)
_cell_measurement_reflns_used 1993
_cell_measurement_temperature 293(2)
_cell_measurement_theta_max 36.26
_cell_measurement_theta_min 3.13
_cell_volume 830.94(9)
_computing_cell_refinement 'SAINT+ (Bruker, 1998)'
_computing_data_collection 'SMART (Bruker, 2000)'
_computing_data_reduction SAINT+
_computing_molecular_graphics 'SHELXTL (Sheldrick, 1997)'
_computing_publication_material SHELXTL
_computing_structure_refinement 'SHELXL97 (Sheldrick, 1997)'
_computing_structure_solution 'SHELXS97 (Sheldrick, 1990)'
_diffrn_ambient_temperature 293(2)
_diffrn_measured_fraction_theta_full 1.000
_diffrn_measured_fraction_theta_max 1.000
_diffrn_measurement_device_type 'Bruker SMART APEX CCD area-detector'
_diffrn_measurement_method '\w scans'
_diffrn_radiation_monochromator graphite
_diffrn_radiation_source 'fine-focus sealed tube'
_diffrn_radiation_type MoK\a
_diffrn_radiation_wavelength .71073
_diffrn_reflns_av_R_equivalents .026
_diffrn_reflns_av_sigmaI/netI .018
_diffrn_reflns_limit_h_max 14
_diffrn_reflns_limit_h_min -10
_diffrn_reflns_limit_k_max 13
_diffrn_reflns_limit_k_min -14
_diffrn_reflns_limit_l_max 18
_diffrn_reflns_limit_l_min -8
_diffrn_reflns_number 2592
_diffrn_reflns_theta_full 36.26
_diffrn_reflns_theta_max 36.26
_diffrn_reflns_theta_min 4.38
_diffrn_standards_decay_% none
_exptl_absorpt_coefficient_mu 27.768
_exptl_absorpt_correction_T_max .168
_exptl_absorpt_correction_T_min .112
_exptl_absorpt_correction_type multi-scan
_exptl_absorpt_process_details '(SADABS; Bruker, 1997)'
_exptl_crystal_colour black
_exptl_crystal_density_diffrn 5.378
_exptl_crystal_density_method 'not measured'
_exptl_crystal_description irregular
_exptl_crystal_F_000 1230
_exptl_crystal_size_max .08
_exptl_crystal_size_mid .06
_exptl_crystal_size_min .04
_refine_diff_density_max 3.25
_refine_diff_density_min -3.59
_refine_ls_extinction_coef .00062(14)
_refine_ls_extinction_method 'SHELXL97 (Sheldrick, 1997)'
_refine_ls_goodness_of_fit_ref 1.072
_refine_ls_hydrogen_treatment none
_refine_ls_matrix_type full
_refine_ls_number_parameters 20
_refine_ls_number_reflns 450
_refine_ls_number_restraints 0
_refine_ls_restrained_S_all 1.072
_refine_ls_R_factor_all .026
_refine_ls_R_factor_gt .024
_refine_ls_shift/su_max <0.001
_refine_ls_shift/su_mean .000
_refine_ls_structure_factor_coef Fsqd
_refine_ls_weighting_details 'calc w = 1/[\s^2^(Fo^2^)+(0.0428P)^2^] where P=(Fo^2^+2Fc^2^)/3'
_refine_ls_weighting_scheme calc
_refine_ls_wR_factor_ref .061
_reflns_number_gt 408
_reflns_number_total 450
_reflns_threshold_expression I>2\s(I)
_cod_data_source_file os1140.cif
_cod_data_source_block I
_cod_original_cell_volume 830.93(9)
_cod_original_sg_symbol_H-M 'R -3 c'
_cod_database_code 2012343
_cod_database_fobs_code 2012343

loop_
_symmetry_equiv_pos_as_xyz
'x, y, z'
'-y, x-y, z'
'-x+y, -x, z'
'y, x, -z+1/2'
'x-y, -y, -z+1/2'
'-x, -x+y, -z+1/2'
'x+2/3, y+1/3, z+1/3'
'-y+2/3, x-y+1/3, z+1/3'
'-x+y+2/3, -x+1/3, z+1/3'
'y+2/3, x+1/3, -z+5/6'
'x-y+2/3, -y+1/3, -z+5/6'
'-x+2/3, -x+y+1/3, -z+5/6'
'x+1/3, y+2/3, z+2/3'
'-y+1/3, x-y+2/3, z+2/3'
'-x+y+1/3, -x+2/3, z+2/3'
'y+1/3, x+2/3, -z+7/6'
'x-y+1/3, -y+2/3, -z+7/6'
'-x+1/3, -x+y+2/3, -z+7/6'
'-x, -y, -z'
'y, -x+y, -z'
'x-y, x, -z'
'-y, -x, z-1/2'
'-x+y, y, z-1/2'
'x, x-y, z-1/2'
'-x+2/3, -y+1/3, -z+1/3'
'y+2/3, -x+y+1/3, -z+1/3'
'x-y+2/3, x+1/3, -z+1/3'
'-y+2/3, -x+1/3, z-1/6'
'-x+y+2/3, y+1/3, z-1/6'
'x+2/3, x-y+1/3, z-1/6'
'-x+1/3, -y+2/3, -z+2/3'
'y+1/3, -x+y+2/3, -z+2/3'
'x-y+1/3, x+2/3, -z+2/3'
'-y+1/3, -x+2/3, z+1/6'
'-x+y+1/3, y+2/3, z+1/6'
'x+1/3, x-y+2/3, z+1/6'

loop_
_atom_site_label
_atom_site_fract_x
_atom_site_fract_y
_atom_site_fract_z
_atom_site_U_iso_or_equiv
_atom_site_adp_type
_atom_site_calc_flag
_atom_site_refinement_flags
_atom_site_occupancy
_atom_site_disorder_assembly
_atom_site_disorder_group
_atom_site_type_symbol
Ca1 -.36207(10) .0000 .2500 .00693(17) Uani d S 1 . . Ca
Ca2 1.0000 .0000 .2500 .0122(4) Uani d S 1 . . Ca
Ir 1.0000 .0000 .0000 .00359(12) Uani d S 1 . . Ir
O1 -.1588(3) .0285(3) .1081(2) .0098(4) Uani d . 1 . . O

loop_
_atom_site_aniso_label
_atom_site_aniso_U_11
_atom_site_aniso_U_22
_atom_site_aniso_U_33
_atom_site_aniso_U_12
_atom_site_aniso_U_13
_atom_site_aniso_U_23
Ca1 .0070(3) .0062(3) .0073(3) .00310(17) -.00039(13) -.0008(3)
Ca2 .0134(6) .0134(6) .0098(8) .0067(3) .000 .000
Ir .00327(13) .00327(13) .00422(16) .00164(7) .000 .000
O1 .0090(10) .0100(10) .0119(9) .0060(9) .0053(8) -.0003(8)

loop_
_atom_type_symbol
_atom_type_description
_atom_type_scat_dispersion_real
_atom_type_scat_dispersion_imag
_atom_type_scat_source
Ca Ca .2262 .3064 'International Tables Vol C Tables 4.2.6.8 and 6.1.1.4'
Ir Ir -1.4442 7.9887 'International Tables Vol C Tables 4.2.6.8 and 6.1.1.4'
O O .0106 .0060 'International Tables Vol C Tables 4.2.6.8 and 6.1.1.4'

loop_
_geom_angle_atom_site_label_1
_geom_angle_atom_site_label_2
_geom_angle_atom_site_label_3
_geom_angle_site_symmetry_1
_geom_angle_site_symmetry_3
_geom_angle
O1 Ca1 O1 5 . 84.23(12)
O1 Ca1 O1 5 25_455 94.09(8)
O1 Ca1 O1 . 25_455 74.60(9)
O1 Ca1 O1 5 35_445 74.59(9)
O1 Ca1 O1 . 35_445 94.09(8)
O1 Ca1 O1 25_455 35_445 164.95(12)
O1 Ca1 O1 5 18_444 135.49(5)
O1 Ca1 O1 . 18_444 71.68(10)
O1 Ca1 O1 25_455 18_444 113.75(8)
O1 Ca1 O1 35_445 18_444 70.59(9)
O1 Ca1 O1 5 8_455 71.69(10)
O1 Ca1 O1 . 8_455 135.49(5)
O1 Ca1 O1 25_455 8_455 70.59(9)
O1 Ca1 O1 35_445 8_455 113.75(8)
O1 Ca1 O1 18_444 8_455 148.80(12)
O1 Ca1 O1 5 34_445 120.71(4)
O1 Ca1 O1 . 34_445 138.29(8)
O1 Ca1 O1 25_455 34_445 129.47(3)
O1 Ca1 O1 35_445 34_445 65.56(11)
O1 Ca1 O1 18_444 34_445 67.31(9)
O1 Ca1 O1 8_455 34_445 85.99(7)
O1 Ca1 O1 5 27_455 138.29(8)
O1 Ca1 O1 . 27_455 120.71(4)
O1 Ca1 O1 25_455 27_455 65.56(11)
O1 Ca1 O1 35_445 27_455 129.47(3)
O1 Ca1 O1 18_444 27_455 85.99(7)
O1 Ca1 O1 8_455 27_455 67.31(9)
O1 Ca1 O1 34_445 27_455 64.15(11)
O1 Ca1 Ir 5 16_434 114.75(6)
O1 Ca1 Ir . 16_434 101.08(6)
O1 Ca1 Ir 25_455 16_434 150.50(6)
O1 Ca1 Ir 35_445 16_434 40.31(5)
O1 Ca1 Ir 18_444 16_434 40.28(5)
O1 Ca1 Ir 8_455 16_434 122.79(6)
O1 Ca1 Ir 34_445 16_434 39.84(5)
O1 Ca1 Ir 27_455 16_434 94.02(6)
O1 Ca1 Ir 5 7_355 101.08(6)
O1 Ca1 Ir . 7_355 114.75(6)
O1 Ca1 Ir 25_455 7_355 40.31(5)
O1 Ca1 Ir 35_445 7_355 150.50(6)
O1 Ca1 Ir 18_444 7_355 122.79(6)
O1 Ca1 Ir 8_455 7_355 40.28(5)
O1 Ca1 Ir 34_445 7_355 94.02(6)
O1 Ca1 Ir 27_455 7_355 39.84(5)
Ir Ca1 Ir 16_434 7_355 131.37(3)
O1 Ca1 Ca2 5 1_455 42.12(6)
O1 Ca1 Ca2 . 1_455 42.12(6)
O1 Ca1 Ca2 25_455 1_455 82.48(6)
O1 Ca1 Ca2 35_445 1_455 82.48(6)
O1 Ca1 Ca2 18_444 1_455 105.60(6)
O1 Ca1 Ca2 8_455 1_455 105.60(6)
O1 Ca1 Ca2 34_445 1_455 147.93(5)
O1 Ca1 Ca2 27_455 1_455 147.93(5)
Ir Ca1 Ca2 16_434 1_455 114.313(15)
Ir Ca1 Ca2 7_355 1_455 114.315(15)
O1 Ca1 Ca1 5 26_445 85.73(6)
O1 Ca1 Ca1 . 26_445 50.30(6)
O1 Ca1 Ca1 25_455 26_445 124.69(6)
O1 Ca1 Ca1 35_445 26_445 45.97(6)
O1 Ca1 Ca1 18_444 26_445 50.04(6)
O1 Ca1 Ca1 8_455 26_445 154.26(5)
O1 Ca1 Ca1 34_445 26_445 95.50(5)
O1 Ca1 Ca1 27_455 26_445 135.96(5)
Ir Ca1 Ca1 16_434 26_445 55.8000(10)
Ir Ca1 Ca1 7_355 26_445 163.325(15)
Ca2 Ca1 Ca1 1_455 26_445 61.266(11)
O1 Ca2 O1 6_655 2_655 148.94(12)
O1 Ca2 O1 6_655 3_655 89.31(12)
O1 Ca2 O1 2_655 3_655 76.97(9)
O1 Ca2 O1 6_655 1_655 127.33(12)
O1 Ca2 O1 2_655 1_655 76.97(9)
O1 Ca2 O1 3_655 1_655 76.97(9)
O1 Ca2 O1 6_655 4_655 76.97(9)
O1 Ca2 O1 2_655 4_655 89.31(12)
O1 Ca2 O1 3_655 4_655 127.33(12)
O1 Ca2 O1 1_655 4_655 148.94(12)
O1 Ca2 O1 6_655 5_655 76.97(9)
O1 Ca2 O1 2_655 5_655 127.33(12)
O1 Ca2 O1 3_655 5_655 148.94(12)
O1 Ca2 O1 1_655 5_655 89.31(12)
O1 Ca2 O1 4_655 5_655 76.97(9)
O1 Ca2 Ir 6_655 . 134.06(6)
O1 Ca2 Ir 2_655 . 45.94(6)
O1 Ca2 Ir 3_655 . 45.94(6)
O1 Ca2 Ir 1_655 . 45.94(6)
O1 Ca2 Ir 4_655 . 134.06(6)
O1 Ca2 Ir 5_655 . 134.06(6)
O1 Ca2 Ir 6_655 4_645 45.94(6)
O1 Ca2 Ir 2_655 4_645 134.06(6)
O1 Ca2 Ir 3_655 4_645 134.06(6)
O1 Ca2 Ir 1_655 4_645 134.06(6)
O1 Ca2 Ir 4_655 4_645 45.94(6)
O1 Ca2 Ir 5_655 4_645 45.94(6)
Ir Ca2 Ir . 4_645 180.0
O1 Ca2 Ca1 6_655 3_655 44.65(6)
O1 Ca2 Ca1 2_655 3_655 116.34(6)
O1 Ca2 Ca1 3_655 3_655 44.65(6)
O1 Ca2 Ca1 1_655 3_655 105.53(6)
O1 Ca2 Ca1 4_655 3_655 105.53(6)
O1 Ca2 Ca1 5_655 3_655 116.34(6)
Ir Ca2 Ca1 . 3_655 90.0
Ir Ca2 Ca1 4_645 3_655 90.0
O1 Ca2 Ca1 6_655 2_655 116.34(6)
O1 Ca2 Ca1 2_655 2_655 44.65(6)
O1 Ca2 Ca1 3_655 2_655 105.53(6)
O1 Ca2 Ca1 1_655 2_655 116.34(6)
O1 Ca2 Ca1 4_655 2_655 44.65(6)
O1 Ca2 Ca1 5_655 2_655 105.53(6)
Ir Ca2 Ca1 . 2_655 90.0
Ir Ca2 Ca1 4_645 2_655 90.0
Ca1 Ca2 Ca1 3_655 2_655 120.0
O1 Ca2 Ca1 6_655 1_655 105.53(6)
O1 Ca2 Ca1 2_655 1_655 105.53(6)
O1 Ca2 Ca1 3_655 1_655 116.34(6)
O1 Ca2 Ca1 1_655 1_655 44.65(6)
O1 Ca2 Ca1 4_655 1_655 116.34(6)
O1 Ca2 Ca1 5_655 1_655 44.65(6)
Ir Ca2 Ca1 . 1_655 90.0
Ir Ca2 Ca1 4_645 1_655 90.0
Ca1 Ca2 Ca1 3_655 1_655 120.0
Ca1 Ca2 Ca1 2_655 1_655 120.0
O1 Ca2 Ca1 6_655 33_655 45.15(6)
O1 Ca2 Ca1 2_655 33_655 164.29(6)
O1 Ca2 Ca1 3_655 33_655 100.61(6)
O1 Ca2 Ca1 1_655 33_655 87.34(6)
O1 Ca2 Ca1 4_655 33_655 104.03(6)
O1 Ca2 Ca1 5_655 33_655 50.38(6)
Ir Ca2 Ca1 . 33_655 121.832(4)
Ir Ca2 Ca1 4_645 33_655 58.168(4)
Ca1 Ca2 Ca1 3_655 33_655 68.513(14)
Ca1 Ca2 Ca1 2_655 33_655 147.889(6)
Ca1 Ca2 Ca1 1_655 33_655 61.266(11)
O1 Ir O1 3_655 21_655 180.00(16)
O1 Ir O1 3_655 2_655 88.40(10)
O1 Ir O1 21_655 2_655 91.60(10)
O1 Ir O1 3_655 1_655 88.40(10)
O1 Ir O1 21_655 1_655 91.60(10)
O1 Ir O1 2_655 1_655 88.40(10)
O1 Ir O1 3_655 20_655 91.60(10)
O1 Ir O1 21_655 20_655 88.40(10)
O1 Ir O1 2_655 20_655 180.00(17)
O1 Ir O1 1_655 20_655 91.60(10)
O1 Ir O1 3_655 19_655 91.60(10)
O1 Ir O1 21_655 19_655 88.40(10)
O1 Ir O1 2_655 19_655 91.60(10)
O1 Ir O1 1_655 19_655 180.00(14)
O1 Ir O1 20_655 19_655 88.40(10)
O1 Ir Ca2 3_655 . 53.61(7)
O1 Ir Ca2 21_655 . 126.39(7)
O1 Ir Ca2 2_655 . 53.61(7)
O1 Ir Ca2 1_655 . 53.61(7)
O1 Ir Ca2 20_655 . 126.39(7)
O1 Ir Ca2 19_655 . 126.39(7)
O1 Ir Ca2 3_655 19_755 126.39(7)
O1 Ir Ca2 21_655 19_755 53.61(7)
O1 Ir Ca2 2_655 19_755 126.39(7)
O1 Ir Ca2 1_655 19_755 126.39(7)
O1 Ir Ca2 20_655 19_755 53.61(7)
O1 Ir Ca2 19_655 19_755 53.61(7)
Ca2 Ir Ca2 . 19_755 180.0
O1 Ir Ca1 3_655 27_655 52.98(7)
O1 Ir Ca1 21_655 27_655 127.02(7)
O1 Ir Ca1 2_655 27_655 58.87(7)
O1 Ir Ca1 1_655 27_655 126.25(7)
O1 Ir Ca1 20_655 27_655 121.13(7)
O1 Ir Ca1 19_655 27_655 53.75(7)
Ca2 Ir Ca1 . 27_655 72.755(3)
Ca2 Ir Ca1 19_755 27_655 107.245(3)
O1 Ir Ca1 3_655 15_544 127.02(7)
O1 Ir Ca1 21_655 15_544 52.98(7)
O1 Ir Ca1 2_655 15_544 121.13(7)
O1 Ir Ca1 1_655 15_544 53.75(7)
O1 Ir Ca1 20_655 15_544 58.87(7)
O1 Ir Ca1 19_655 15_544 126.25(7)
Ca2 Ir Ca1 . 15_544 107.245(3)
Ca2 Ir Ca1 19_755 15_544 72.755(3)
Ca1 Ir Ca1 27_655 15_544 180.00(3)
O1 Ir Ca1 3_655 14_654 53.75(7)
O1 Ir Ca1 21_655 14_654 126.25(7)
O1 Ir Ca1 2_655 14_654 127.02(7)
O1 Ir Ca1 1_655 14_654 121.13(7)
O1 Ir Ca1 20_655 14_654 52.98(7)
O1 Ir Ca1 19_655 14_654 58.87(7)
Ca2 Ir Ca1 . 14_654 107.245(3)
Ca2 Ir Ca1 19_755 14_654 72.755(3)
Ca1 Ir Ca1 27_655 14_654 68.396(2)
Ca1 Ir Ca1 15_544 14_654 111.604(2)
O1 Ir Ca1 3_655 26_545 126.25(7)
O1 Ir Ca1 21_655 26_545 53.75(7)
O1 Ir Ca1 2_655 26_545 52.98(7)
O1 Ir Ca1 1_655 26_545 58.87(7)
O1 Ir Ca1 20_655 26_545 127.02(7)
O1 Ir Ca1 19_655 26_545 121.13(7)
Ca2 Ir Ca1 . 26_545 72.755(3)
Ca2 Ir Ca1 19_755 26_545 107.245(3)
Ca1 Ir Ca1 27_655 26_545 111.604(2)
Ca1 Ir Ca1 15_544 26_545 68.396(2)
Ca1 Ir Ca1 14_654 26_545 180.00(3)
Ir O1 Ca2 1_455 1_455 80.45(9)
Ir O1 Ca1 1_455 . 166.86(12)
Ca2 O1 Ca1 1_455 . 93.23(8)
Ir O1 Ca1 1_455 25_455 86.70(9)
Ca2 O1 Ca1 1_455 25_455 94.79(9)
Ca1 O1 Ca1 . 25_455 105.40(9)
Ir O1 Ca1 1_455 15_444 85.98(8)
Ca2 O1 Ca1 1_455 15_444 165.76(11)
Ca1 O1 Ca1 . 15_444 99.16(9)
Ca1 O1 Ca1 25_455 15_444 88.69(8)
Ir O1 Ca1 1_455 26_445 81.29(8)
Ca2 O1 Ca1 1_455 26_445 89.39(8)
Ca1 O1 Ca1 . 26_445 87.16(8)
Ca1 O1 Ca1 25_455 26_445 166.46(10)
Ca1 O1 Ca1 15_444 26_445 84.27(7)

loop_
_geom_bond_atom_site_label_1
_geom_bond_atom_site_label_2
_geom_bond_site_symmetry_2
_geom_bond_distance
_geom_bond_publ_flag
Ca1 O1 5 2.371(2) ?
Ca1 O1 . 2.371(2) yes
Ca1 O1 25_455 2.493(2) yes
Ca1 O1 35_445 2.493(2) ?
Ca1 O1 18_444 2.519(2) ?
Ca1 O1 8_455 2.519(2) yes
Ca1 O1 34_445 2.699(3) ?
Ca1 O1 27_455 2.699(3) yes
Ca1 Ir 16_434 3.1164(4) ?
Ca1 Ir 7_355 3.1165(4) ?
Ca1 Ca2 1_455 3.3683(9) ?
Ca1 Ca1 26_445 3.5032(4) ?
Ca2 O1 6_655 2.263(2) yes
Ca2 O1 2_655 2.263(2) ?
Ca2 O1 3_655 2.263(2) ?
Ca2 O1 1_655 2.263(2) ?
Ca2 O1 4_655 2.263(2) ?
Ca2 O1 5_655 2.263(2) ?
Ca2 Ir . 2.7716(2) yes
Ca2 Ir 4_645 2.7716(2) ?
Ca2 Ca1 3_655 3.3683(9) ?
Ca2 Ca1 2_655 3.3683(9) ?
Ca2 Ca1 1_655 3.3683(9) ?
Ca2 Ca1 33_655 3.5032(4) ?
Ir O1 3_655 2.020(2) yes
Ir O1 21_655 2.020(2) ?
Ir O1 2_655 2.020(2) ?
Ir O1 1_655 2.020(2) ?
Ir O1 20_655 2.020(2) ?
Ir O1 19_655 2.020(2) ?
Ir Ca2 19_755 2.7716(2) ?
Ir Ca1 27_655 3.1164(4) ?
Ir Ca1 15_544 3.1164(4) ?
Ir Ca1 14_654 3.1164(4) ?
Ir Ca1 26_545 3.1164(4) ?
O1 Ir 1_455 2.020(2) ?
O1 Ca2 1_455 2.263(2) ?
O1 Ca1 25_455 2.493(2) ?
O1 Ca1 15_444 2.519(2) ?
O1 Ca1 26_445 2.699(3) ?
